data_1553093
loop_
_publ_author_name
'Gomes, Ana C.'
'Neves, Patr\'icia'
'Cunha-Silva, Lu\'is'
'Valente, Anabela A.'
'Gon\,calves, Isabel S.'
'Pillinger, Martyn'

_publ_section_title
;
 Oxidomolybdenum complexes for acid catalysis using alcohols as solvents
 and reactants
;
_journal_issue 13
_journal_name_full 'Catalysis Science &amp; Technology'
_journal_page_first 5207
_journal_paper_doi 10.1039/C5CY02052B
_journal_volume 6
_journal_year 2016
_chemical_formula_moiety 'C36 H48 Cl2 Mo2 N4 O4, 5(C H Cl3)'
_chemical_formula_sum 'C41 H53 Cl17 Mo2 N4 O4'
_chemical_formula_weight 1460.40
_space_group_crystal_system cubic
_space_group_IT_number 228
_space_group_name_Hall '-F 4ud 2vw 3'
_space_group_name_H-M_alt 'F d -3 c :2'
_atom_sites_solution_hydrogens geom
_audit_creation_date '21 October 2015'
_audit_creation_method 'SHELXL-2014/7 and enCIFer'
_audit_update_record
;
2015-11-09 deposited with the CCDC.
2016-03-21 downloaded from the CCDC.
;
_cell_angle_alpha 90
_cell_angle_beta 90
_cell_angle_gamma 90
_cell_formula_units_Z 96
_cell_length_a 58.3972(4)
_cell_length_b 58.3972(4)
_cell_length_c 58.3972(4)
_cell_measurement_reflns_used 3524
_cell_measurement_temperature 150(2)
_cell_measurement_theta_max 23.76
_cell_measurement_theta_min 2.42
_cell_volume 199148(2)
_computing_structure_refinement 'SHELXL-2014/7 (Sheldrick, 2014)'
_diffrn_ambient_temperature 150(2)
_diffrn_measured_fraction_theta_full 0.994
_diffrn_measured_fraction_theta_max 0.994
_diffrn_measurement_device_type 'Bruker X8 Kappa CCD APEX II'
_diffrn_measurement_method '\f and \w scans'
_diffrn_radiation_type MoK\a
_diffrn_radiation_wavelength 0.71073
_diffrn_reflns_av_R_equivalents 0.1231
_diffrn_reflns_av_unetI/netI 0.0297
_diffrn_reflns_Laue_measured_fraction_full 0.994
_diffrn_reflns_Laue_measured_fraction_max 0.994
_diffrn_reflns_limit_h_max 69
_diffrn_reflns_limit_h_min -67
_diffrn_reflns_limit_k_max 61
_diffrn_reflns_limit_k_min -69
_diffrn_reflns_limit_l_max 69
_diffrn_reflns_limit_l_min -69
_diffrn_reflns_number 302253
_diffrn_reflns_point_group_measured_fraction_full 0.994
_diffrn_reflns_point_group_measured_fraction_max 0.994
_diffrn_reflns_theta_full 25.025
_diffrn_reflns_theta_max 25.025
_diffrn_reflns_theta_min 3.742
_diffrn_source 'fine-focus sealed tube'
_exptl_absorpt_coefficient_mu 0.879
_exptl_absorpt_correction_T_max 0.869
_exptl_absorpt_correction_T_min 0.846
_exptl_absorpt_correction_type multi-scan
_exptl_absorpt_process_details
; 
'SADABS V2012/1 (Bruker AXS Inc.)' 
;
_exptl_crystal_colour orange
_exptl_crystal_density_diffrn 1.169
_exptl_crystal_description prism
_exptl_crystal_F_000 70272
_exptl_crystal_size_max 0.190
_exptl_crystal_size_mid 0.180
_exptl_crystal_size_min 0.160
_refine_diff_density_max 1.330
_refine_diff_density_min -0.596
_refine_diff_density_rms 0.100
_refine_ls_extinction_method none
_refine_ls_goodness_of_fit_ref 1.082
_refine_ls_hydrogen_treatment constr
_refine_ls_matrix_type full
_refine_ls_number_parameters 331
_refine_ls_number_reflns 7298
_refine_ls_number_restraints 0
_refine_ls_restrained_S_all 1.082
_refine_ls_R_factor_all 0.0843
_refine_ls_R_factor_gt 0.0545
_refine_ls_shift/su_max 0.002
_refine_ls_shift/su_mean 0.000
_refine_ls_structure_factor_coef Fsqd
_refine_ls_weighting_details 'w=1/[\s^2^(Fo^2^)+(0.0880P)^2^+2425.5254P] where P=(Fo^2^+2Fc^2^)/3'
_refine_ls_weighting_scheme calc
_refine_ls_wR_factor_gt 0.1472
_refine_ls_wR_factor_ref 0.1751
_reflns_Friedel_coverage 0.000
_reflns_number_gt 5343
_reflns_number_total 7298
_reflns_threshold_expression 'I > 2\s(I)'
_cod_data_source_file c5cy02052b2.cif
_cod_data_source_block comp4CHCl3-ig0312
_cod_original_cell_volume 199148(4)
_cod_original_sg_symbol_Hall '-F 4cvw 2vw 3'
_cod_original_sg_symbol_H-M 'F d -3 c'
_cod_database_code 1553093
_shelx_shelxl_version_number 2014/7
_shelx_space_group_comment
;
The symmetry employed for this shelxl refinement is uniquely defined
by the following loop, which should always be used as a source of
symmetry information in preference to the above space-group names.
They are only intended as comments.
;
_shelx_estimated_absorpt_t_min 0.851
_shelx_estimated_absorpt_t_max 0.872

loop_
_space_group_symop_operation_xyz
'x, y, z'
'-y, x+1/4, z+3/4'
'-x+1/4, -y+1/4, z'
'y+1/4, -x, z+3/4'
'x+1/4, -z, y+3/4'
'x, -y+1/4, -z+1/4'
'x+1/4, z+3/4, -y'
'z+1/4, y+3/4, -x'
'-x+1/4, y, -z+1/4'
'-z, y+1/4, x+3/4'
'z, x, y'
'y, z, x'
'-y+1/4, -z+1/4, x'
'z, -x+1/4, -y+1/4'
'-y+1/4, z, -x+1/4'
'-z+1/4, -x+1/4, y'
'-z+1/4, x, -y+1/4'
'y, -z+1/4, -x+1/4'
'y+1/4, x+3/4, -z'
'-y, -x, -z+1/2'
'-x, z+1/4, y+3/4'
'-x, -z, -y+1/2'
'z+1/4, -y, x+3/4'
'-z, -y, -x+1/2'
'x, y+1/2, z+1/2'
'-y, x+3/4, z+5/4'
'-x+1/4, -y+3/4, z+1/2'
'y+1/4, -x+1/2, z+5/4'
'x+1/4, -z+1/2, y+5/4'
'x, -y+3/4, -z+3/4'
'x+1/4, z+5/4, -y+1/2'
'z+1/4, y+5/4, -x+1/2'
'-x+1/4, y+1/2, -z+3/4'
'-z, y+3/4, x+5/4'
'z, x+1/2, y+1/2'
'y, z+1/2, x+1/2'
'-y+1/4, -z+3/4, x+1/2'
'z, -x+3/4, -y+3/4'
'-y+1/4, z+1/2, -x+3/4'
'-z+1/4, -x+3/4, y+1/2'
'-z+1/4, x+1/2, -y+3/4'
'y, -z+3/4, -x+3/4'
'y+1/4, x+5/4, -z+1/2'
'-y, -x+1/2, -z+1'
'-x, z+3/4, y+5/4'
'-x, -z+1/2, -y+1'
'z+1/4, -y+1/2, x+5/4'
'-z, -y+1/2, -x+1'
'x+1/2, y, z+1/2'
'-y+1/2, x+1/4, z+5/4'
'-x+3/4, -y+1/4, z+1/2'
'y+3/4, -x, z+5/4'
'x+3/4, -z, y+5/4'
'x+1/2, -y+1/4, -z+3/4'
'x+3/4, z+3/4, -y+1/2'
'z+3/4, y+3/4, -x+1/2'
'-x+3/4, y, -z+3/4'
'-z+1/2, y+1/4, x+5/4'
'z+1/2, x, y+1/2'
'y+1/2, z, x+1/2'
'-y+3/4, -z+1/4, x+1/2'
'z+1/2, -x+1/4, -y+3/4'
'-y+3/4, z, -x+3/4'
'-z+3/4, -x+1/4, y+1/2'
'-z+3/4, x, -y+3/4'
'y+1/2, -z+1/4, -x+3/4'
'y+3/4, x+3/4, -z+1/2'
'-y+1/2, -x, -z+1'
'-x+1/2, z+1/4, y+5/4'
'-x+1/2, -z, -y+1'
'z+3/4, -y, x+5/4'
'-z+1/2, -y, -x+1'
'x+1/2, y+1/2, z'
'-y+1/2, x+3/4, z+3/4'
'-x+3/4, -y+3/4, z'
'y+3/4, -x+1/2, z+3/4'
'x+3/4, -z+1/2, y+3/4'
'x+1/2, -y+3/4, -z+1/4'
'x+3/4, z+5/4, -y'
'z+3/4, y+5/4, -x'
'-x+3/4, y+1/2, -z+1/4'
'-z+1/2, y+3/4, x+3/4'
'z+1/2, x+1/2, y'
'y+1/2, z+1/2, x'
'-y+3/4, -z+3/4, x'
'z+1/2, -x+3/4, -y+1/4'
'-y+3/4, z+1/2, -x+1/4'
'-z+3/4, -x+3/4, y'
'-z+3/4, x+1/2, -y+1/4'
'y+1/2, -z+3/4, -x+1/4'
'y+3/4, x+5/4, -z'
'-y+1/2, -x+1/2, -z+1/2'
'-x+1/2, z+3/4, y+3/4'
'-x+1/2, -z+1/2, -y+1/2'
'z+3/4, -y+1/2, x+3/4'
'-z+1/2, -y+1/2, -x+1/2'
'-x, -y, -z'
'y, -x-1/4, -z-3/4'
'x-1/4, y-1/4, -z'
'-y-1/4, x, -z-3/4'
'-x-1/4, z, -y-3/4'
'-x, y-1/4, z-1/4'
'-x-1/4, -z-3/4, y'
'-z-1/4, -y-3/4, x'
'x-1/4, -y, z-1/4'
'z, -y-1/4, -x-3/4'
'-z, -x, -y'
'-y, -z, -x'
'y-1/4, z-1/4, -x'
'-z, x-1/4, y-1/4'
'y-1/4, -z, x-1/4'
'z-1/4, x-1/4, -y'
'z-1/4, -x, y-1/4'
'-y, z-1/4, x-1/4'
'-y-1/4, -x-3/4, z'
'y, x, z-1/2'
'x, -z-1/4, -y-3/4'
'x, z, y-1/2'
'-z-1/4, y, -x-3/4'
'z, y, x-1/2'
'-x, -y+1/2, -z+1/2'
'y, -x+1/4, -z-1/4'
'x-1/4, y+1/4, -z+1/2'
'-y-1/4, x+1/2, -z-1/4'
'-x-1/4, z+1/2, -y-1/4'
'-x, y+1/4, z+1/4'
'-x-1/4, -z-1/4, y+1/2'
'-z-1/4, -y-1/4, x+1/2'
'x-1/4, -y+1/2, z+1/4'
'z, -y+1/4, -x-1/4'
'-z, -x+1/2, -y+1/2'
'-y, -z+1/2, -x+1/2'
'y-1/4, z+1/4, -x+1/2'
'-z, x+1/4, y+1/4'
'y-1/4, -z+1/2, x+1/4'
'z-1/4, x+1/4, -y+1/2'
'z-1/4, -x+1/2, y+1/4'
'-y, z+1/4, x+1/4'
'-y-1/4, -x-1/4, z+1/2'
'y, x+1/2, z'
'x, -z+1/4, -y-1/4'
'x, z+1/2, y'
'-z-1/4, y+1/2, -x-1/4'
'z, y+1/2, x'
'-x+1/2, -y, -z+1/2'
'y+1/2, -x-1/4, -z-1/4'
'x+1/4, y-1/4, -z+1/2'
'-y+1/4, x, -z-1/4'
'-x+1/4, z, -y-1/4'
'-x+1/2, y-1/4, z+1/4'
'-x+1/4, -z-3/4, y+1/2'
'-z+1/4, -y-3/4, x+1/2'
'x+1/4, -y, z+1/4'
'z+1/2, -y-1/4, -x-1/4'
'-z+1/2, -x, -y+1/2'
'-y+1/2, -z, -x+1/2'
'y+1/4, z-1/4, -x+1/2'
'-z+1/2, x-1/4, y+1/4'
'y+1/4, -z, x+1/4'
'z+1/4, x-1/4, -y+1/2'
'z+1/4, -x, y+1/4'
'-y+1/2, z-1/4, x+1/4'
'-y+1/4, -x-3/4, z+1/2'
'y+1/2, x, z'
'x+1/2, -z-1/4, -y-1/4'
'x+1/2, z, y'
'-z+1/4, y, -x-1/4'
'z+1/2, y, x'
'-x+1/2, -y+1/2, -z'
'y+1/2, -x+1/4, -z-3/4'
'x+1/4, y+1/4, -z'
'-y+1/4, x+1/2, -z-3/4'
'-x+1/4, z+1/2, -y-3/4'
'-x+1/2, y+1/4, z-1/4'
'-x+1/4, -z-1/4, y'
'-z+1/4, -y-1/4, x'
'x+1/4, -y+1/2, z-1/4'
'z+1/2, -y+1/4, -x-3/4'
'-z+1/2, -x+1/2, -y'
'-y+1/2, -z+1/2, -x'
'y+1/4, z+1/4, -x'
'-z+1/2, x+1/4, y-1/4'
'y+1/4, -z+1/2, x-1/4'
'z+1/4, x+1/4, -y'
'z+1/4, -x+1/2, y-1/4'
'-y+1/2, z+1/4, x-1/4'
'-y+1/4, -x-1/4, z'
'y+1/2, x+1/2, z-1/2'
'x+1/2, -z+1/4, -y-3/4'
'x+1/2, z+1/2, y-1/2'
'-z+1/4, y+1/2, -x-3/4'
'z+1/2, y+1/2, x-1/2'

loop_
_atom_site_label
_atom_site_type_symbol
_atom_site_fract_x
_atom_site_fract_y
_atom_site_fract_z
_atom_site_U_iso_or_equiv
_atom_site_adp_type
_atom_site_occupancy
_atom_site_site_symmetry_order
_atom_site_calc_flag
_atom_site_refinement_flags_posn
_atom_site_refinement_flags_adp
_atom_site_refinement_flags_occupancy
Mo1 Mo 0.11217(2) 0.99923(2) 0.33109(2) 0.02369(15) Uani 1 1 d . . .
Cl1 Cl 0.13688(2) 0.96935(2) 0.31392(2) 0.0350(3) Uani 1 1 d . . .
O1 O 0.10096(5) 0.97609(5) 0.35174(6) 0.0266(7) Uani 1 1 d . . .
N2 N 0.14453(7) 0.99896(6) 0.35406(6) 0.0232(8) Uani 1 1 d . . .
C15 C 0.20887(9) 0.99742(9) 0.39137(9) 0.0337(12) Uani 1 1 d . . .
C14 C 0.14890(8) 0.98248(8) 0.36938(8) 0.0272(11) Uani 1 1 d . . .
H14 H 0.1377 0.9710 0.3719 0.033 Uiso 1 1 calc R U .
N1 N 0.13603(7) 1.02627(7) 0.31958(7) 0.0285(9) Uani 1 1 d . . .
C13 C 0.16911(8) 0.98147(8) 0.38169(8) 0.0274(11) Uani 1 1 d . . .
H13 H 0.1713 0.9696 0.3926 0.033 Uiso 1 1 calc R U .
O2 O 0.09653(6) 1.00149(6) 0.30693(6) 0.0318(8) Uani 1 1 d . . .
C11 C 0.18162(8) 1.01460(8) 0.36185(8) 0.0292(11) Uani 1 1 d . . .
H11 H 0.1927 1.0261 0.3588 0.035 Uiso 1 1 calc R U .
C10 C 0.16100(8) 1.01469(8) 0.35020(8) 0.0260(10) Uani 1 1 d . . .
C3 C 0.16134(10) 1.06633(10) 0.30997(10) 0.0404(13) Uani 1 1 d . . .
C5 C 0.15519(9) 1.03139(8) 0.33180(8) 0.0284(11) Uani 1 1 d . . .
C2 C 0.14216(10) 1.06006(10) 0.29709(10) 0.0440(14) Uani 1 1 d . . .
H2 H 0.1374 1.0694 0.2846 0.053 Uiso 1 1 calc R U .
C4 C 0.16770(9) 1.05126(9) 0.32740(9) 0.0349(12) Uani 1 1 d . . .
H4 H 0.1808 1.0546 0.3364 0.042 Uiso 1 1 calc R U .
C12 C 0.18619(8) 0.99757(8) 0.37818(9) 0.0293(11) Uani 1 1 d . . .
C1 C 0.13007(9) 1.04030(9) 0.30238(9) 0.0359(12) Uani 1 1 d . . .
H1 H 0.1170 1.0365 0.2934 0.043 Uiso 1 1 calc R U .
C17 C 0.22877(9) 1.00113(10) 0.37524(10) 0.0433(13) Uani 1 1 d . . .
H17A H 0.2286 0.9893 0.3634 0.065 Uiso 1 1 calc R U .
H17B H 0.2432 1.0003 0.3838 0.065 Uiso 1 1 calc R U .
H17C H 0.2274 1.0162 0.3681 0.065 Uiso 1 1 calc R U .
C16 C 0.20770(10) 1.01689(10) 0.40875(10) 0.0427(14) Uani 1 1 d . . .
H16A H 0.2220 1.0174 0.4176 0.064 Uiso 1 1 calc R U .
H16B H 0.1948 1.0143 0.4192 0.064 Uiso 1 1 calc R U .
H16C H 0.2056 1.0315 0.4007 0.064 Uiso 1 1 calc R U .
C18 C 0.21222(10) 0.97462(10) 0.40399(11) 0.0480(15) Uani 1 1 d . . .
H18A H 0.2129 0.9621 0.3928 0.072 Uiso 1 1 calc R U .
H18B H 0.1994 0.9721 0.4145 0.072 Uiso 1 1 calc R U .
H18C H 0.2265 0.9751 0.4127 0.072 Uiso 1 1 calc R U .
C7 C 0.17371(13) 1.10267(11) 0.32827(14) 0.0636(19) Uani 1 1 d . . .
H7A H 0.1578 1.1071 0.3315 0.095 Uiso 1 1 calc R U .
H7B H 0.1831 1.1165 0.3264 0.095 Uiso 1 1 calc R U .
H7C H 0.1796 1.0936 0.3411 0.095 Uiso 1 1 calc R U .
C6 C 0.17458(12) 1.08843(11) 0.30622(11) 0.0565(18) Uani 1 1 d . . .
C9 C 0.19955(13) 1.08236(13) 0.30086(13) 0.068(2) Uani 1 1 d . . .
H9A H 0.2065 1.0748 0.3142 0.102 Uiso 1 1 calc R U .
H9B H 0.2081 1.0964 0.2973 0.102 Uiso 1 1 calc R U .
H9C H 0.2001 1.0720 0.2877 0.102 Uiso 1 1 calc R U .
C8 C 0.16431(18) 1.10276(15) 0.28659(18) 0.111(4) Uani 1 1 d . . .
H8A H 0.1667 1.0948 0.2720 0.166 Uiso 1 1 calc R U .
H8B H 0.1719 1.1177 0.2861 0.166 Uiso 1 1 calc R U .
H8C H 0.1479 1.1049 0.2892 0.166 Uiso 1 1 calc R U .
Cl6 Cl 0.11308(3) 0.90950(3) 0.31567(3) 0.0557(4) Uani 1 1 d . . .
Cl5 Cl 0.06890(3) 0.92568(4) 0.32929(4) 0.0899(7) Uani 1 1 d . . .
Cl3 Cl 0.25939(5) 0.99579(4) 0.44942(5) 0.1084(10) Uani 1 1 d . . .
Cl4 Cl 0.29516(8) 1.00989(6) 0.41873(7) 0.1581(16) Uani 1 1 d . . .
Cl7 Cl 0.10207(5) 0.91367(5) 0.36340(3) 0.0904(7) Uani 1 1 d . . .
Cl2 Cl 0.28339(5) 1.03785(5) 0.45701(5) 0.1055(9) Uani 1 1 d . . .
C20 C 0.09774(11) 0.92507(10) 0.33635(10) 0.0458(15) Uani 1 1 d . . .
H20 H 0.1036 0.9412 0.3363 0.055 Uiso 1 1 calc R U .
C19 C 0.27283(15) 1.01885(13) 0.43644(14) 0.075(2) Uani 1 1 d . . .
H19 H 0.2613 1.0271 0.4269 0.091 Uiso 1 1 calc R U .
Cl8 Cl 0.22017(9) 1.01975(9) 0.31038(8) 0.0949(14) Uani 0.5 1 d . . P
Cl9 Cl 0.25304(15) 1.05156(17) 0.29480(16) 0.173(3) Uani 0.5 1 d . . P
Cl10 Cl 0.2657(2) 1.0175(2) 0.32298(15) 0.222(6) Uani 0.5 1 d . . P
C21 C 0.2487(3) 1.0362(2) 0.3172(2) 0.053(4) Uani 0.5 1 d . . P
H21 H 0.2464 1.0463 0.3308 0.064 Uiso 0.5 1 calc R U P

loop_
_atom_site_aniso_label
_atom_site_aniso_U_11
_atom_site_aniso_U_22
_atom_site_aniso_U_33
_atom_site_aniso_U_23
_atom_site_aniso_U_13
_atom_site_aniso_U_12
Mo1 0.0253(2) 0.0226(2) 0.0232(2) -0.00265(16) -0.00464(16) 0.00012(16)
Cl1 0.0353(7) 0.0350(7) 0.0347(7) -0.0112(5) -0.0018(5) 0.0052(5)
O1 0.0244(17) 0.0222(16) 0.0331(18) -0.0029(14) -0.0046(14) 0.0005(13)
N2 0.028(2) 0.0182(18) 0.023(2) -0.0031(16) -0.0022(16) 0.0006(16)
C15 0.029(3) 0.035(3) 0.037(3) 0.006(2) -0.012(2) -0.006(2)
C14 0.029(3) 0.022(2) 0.031(3) 0.001(2) -0.003(2) 0.000(2)
N1 0.029(2) 0.030(2) 0.027(2) -0.0003(17) -0.0043(17) -0.0006(18)
C13 0.030(3) 0.022(2) 0.029(3) 0.0030(19) -0.003(2) -0.002(2)
O2 0.0350(19) 0.0326(19) 0.0277(18) -0.0029(15) -0.0079(15) 0.0008(15)
C11 0.030(3) 0.026(3) 0.031(3) 0.004(2) -0.006(2) -0.003(2)
C10 0.030(3) 0.025(2) 0.024(2) -0.0016(19) -0.002(2) -0.002(2)
C3 0.040(3) 0.040(3) 0.041(3) 0.011(3) -0.010(3) -0.011(2)
C5 0.033(3) 0.026(3) 0.027(3) 0.001(2) -0.002(2) -0.004(2)
C2 0.056(4) 0.043(3) 0.033(3) 0.015(3) -0.012(3) -0.011(3)
C4 0.037(3) 0.038(3) 0.029(3) 0.006(2) -0.009(2) -0.008(2)
C12 0.030(3) 0.026(3) 0.032(3) -0.004(2) -0.007(2) -0.001(2)
C1 0.039(3) 0.039(3) 0.030(3) 0.003(2) -0.010(2) -0.005(2)
C17 0.032(3) 0.051(3) 0.047(3) 0.006(3) -0.007(3) -0.003(3)
C16 0.039(3) 0.049(3) 0.040(3) -0.001(3) -0.014(3) -0.010(3)
C18 0.042(3) 0.045(3) 0.057(4) 0.016(3) -0.022(3) -0.007(3)
C7 0.060(4) 0.039(4) 0.092(6) 0.008(4) -0.008(4) -0.018(3)
C6 0.066(4) 0.050(4) 0.054(4) 0.025(3) -0.025(3) -0.026(3)
C9 0.081(5) 0.068(5) 0.056(4) 0.011(4) 0.005(4) -0.037(4)
C8 0.134(8) 0.080(6) 0.119(8) 0.073(6) -0.074(7) -0.066(6)
Cl6 0.0635(10) 0.0501(9) 0.0534(9) -0.0176(7) 0.0027(8) -0.0047(8)
Cl5 0.0596(11) 0.1214(19) 0.0887(15) -0.0437(13) -0.0270(11) 0.0302(12)
Cl3 0.1146(19) 0.0816(15) 0.129(2) 0.0522(14) -0.0657(16) -0.0466(14)
Cl4 0.232(4) 0.099(2) 0.143(3) 0.048(2) 0.052(3) 0.062(3)
Cl7 0.1136(18) 0.1199(19) 0.0378(10) 0.0065(11) -0.0103(10) 0.0257(15)
Cl2 0.0946(17) 0.0976(17) 0.124(2) -0.0021(15) -0.0302(15) -0.0435(14)
C20 0.061(4) 0.035(3) 0.041(3) -0.011(3) -0.010(3) 0.004(3)
C19 0.088(6) 0.057(4) 0.081(5) 0.030(4) -0.036(5) -0.007(4)
Cl8 0.088(3) 0.109(4) 0.087(3) -0.016(3) 0.011(3) -0.011(3)
Cl9 0.155(7) 0.191(8) 0.174(8) -0.034(6) 0.052(6) -0.049(6)
Cl10 0.235(11) 0.300(14) 0.132(6) -0.074(8) 0.068(7) -0.155(10)
C21 0.072(9) 0.060(8) 0.027(6) -0.031(6) 0.003(6) 0.020(7)

loop_
_atom_type_symbol
_atom_type_description
_atom_type_scat_dispersion_real
_atom_type_scat_dispersion_imag
_atom_type_scat_source
C C 0.0033 0.0016 'International Tables Vol C Tables 4.2.6.8 and 6.1.1.4'
H H 0.0000 0.0000 'International Tables Vol C Tables 4.2.6.8 and 6.1.1.4'
N N 0.0061 0.0033 'International Tables Vol C Tables 4.2.6.8 and 6.1.1.4'
Mo Mo -1.6832 0.6857 'International Tables Vol C Tables 4.2.6.8 and 6.1.1.4'
O O 0.0106 0.0060 'International Tables Vol C Tables 4.2.6.8 and 6.1.1.4'
Cl Cl 0.1484 0.1585 'International Tables Vol C Tables 4.2.6.8 and 6.1.1.4'

loop_
_geom_angle_atom_site_label_1
_geom_angle_atom_site_label_2
_geom_angle_atom_site_label_3
_geom_angle
_geom_angle_site_symmetry_1
_geom_angle_site_symmetry_3
O2 Mo1 O1 113.25(15) . .
O2 Mo1 O1 105.73(15) . 71_474
O1 Mo1 O1 92.29(13) . 71_474
O2 Mo1 N1 91.78(16) . .
O1 Mo1 N1 154.95(14) . .
O1 Mo1 N1 81.36(14) 71_474 .
O2 Mo1 N2 157.93(15) . .
O1 Mo1 N2 84.84(13) . .
O1 Mo1 N2 85.13(13) 71_474 .
N1 Mo1 N2 70.55(14) . .
O2 Mo1 Cl1 91.83(12) . .
O1 Mo1 Cl1 87.54(10) . .
O1 Mo1 Cl1 160.87(10) 71_474 .
N1 Mo1 Cl1 90.75(11) . .
N2 Mo1 Cl1 75.80(10) . .
O2 Mo1 Mo1 101.88(12) . 71_474
O1 Mo1 Mo1 48.85(10) . 71_474
O1 Mo1 Mo1 48.09(10) 71_474 71_474
N1 Mo1 Mo1 129.44(11) . 71_474
N2 Mo1 Mo1 99.63(9) . 71_474
Cl1 Mo1 Mo1 136.27(4) . 71_474
Mo1 O1 Mo1 83.05(13) . 71_474
C14 N2 C10 117.7(4) . .
C14 N2 Mo1 123.2(3) . .
C10 N2 Mo1 118.7(3) . .
C17 C15 C16 110.0(5) . .
C17 C15 C12 110.5(4) . .
C16 C15 C12 107.0(4) . .
C17 C15 C18 109.0(5) . .
C16 C15 C18 109.4(5) . .
C12 C15 C18 110.9(4) . .
N2 C14 C13 122.8(4) . .
N2 C14 H14 118.6 . .
C13 C14 H14 118.6 . .
C1 N1 C5 118.2(4) . .
C1 N1 Mo1 120.0(3) . .
C5 N1 Mo1 121.0(3) . .
C14 C13 C12 120.5(4) . .
C14 C13 H13 119.7 . .
C12 C13 H13 119.7 . .
C10 C11 C12 120.2(5) . .
C10 C11 H11 119.9 . .
C12 C11 H11 119.9 . .
N2 C10 C11 122.4(4) . .
N2 C10 C5 113.8(4) . .
C11 C10 C5 123.7(4) . .
C4 C3 C2 116.1(5) . .
C4 C3 C6 120.3(5) . .
C2 C3 C6 123.5(5) . .
N1 C5 C4 121.1(4) . .
N1 C5 C10 115.0(4) . .
C4 C5 C10 123.9(4) . .
C1 C2 C3 120.4(5) . .
C1 C2 H2 119.8 . .
C3 C2 H2 119.8 . .
C5 C4 C3 121.3(5) . .
C5 C4 H4 119.4 . .
C3 C4 H4 119.4 . .
C13 C12 C11 116.4(4) . .
C13 C12 C15 122.9(4) . .
C11 C12 C15 120.7(4) . .
N1 C1 C2 122.8(5) . .
N1 C1 H1 118.6 . .
C2 C1 H1 118.6 . .
C15 C17 H17A 109.5 . .
C15 C17 H17B 109.5 . .
H17A C17 H17B 109.5 . .
C15 C17 H17C 109.5 . .
H17A C17 H17C 109.5 . .
H17B C17 H17C 109.5 . .
C15 C16 H16A 109.5 . .
C15 C16 H16B 109.5 . .
H16A C16 H16B 109.5 . .
C15 C16 H16C 109.5 . .
H16A C16 H16C 109.5 . .
H16B C16 H16C 109.5 . .
C15 C18 H18A 109.5 . .
C15 C18 H18B 109.5 . .
H18A C18 H18B 109.5 . .
C15 C18 H18C 109.5 . .
H18A C18 H18C 109.5 . .
H18B C18 H18C 109.5 . .
C6 C7 H7A 109.5 . .
C6 C7 H7B 109.5 . .
H7A C7 H7B 109.5 . .
C6 C7 H7C 109.5 . .
H7A C7 H7C 109.5 . .
H7B C7 H7C 109.5 . .
C3 C6 C9 108.5(6) . .
C3 C6 C7 108.8(5) . .
C9 C6 C7 109.2(5) . .
C3 C6 C8 111.7(5) . .
C9 C6 C8 110.1(7) . .
C7 C6 C8 108.5(7) . .
C6 C9 H9A 109.5 . .
C6 C9 H9B 109.5 . .
H9A C9 H9B 109.5 . .
C6 C9 H9C 109.5 . .
H9A C9 H9C 109.5 . .
H9B C9 H9C 109.5 . .
C6 C8 H8A 109.5 . .
C6 C8 H8B 109.5 . .
H8A C8 H8B 109.5 . .
C6 C8 H8C 109.5 . .
H8A C8 H8C 109.5 . .
H8B C8 H8C 109.5 . .
Cl7 C20 Cl5 111.5(4) . .
Cl7 C20 Cl6 110.7(3) . .
Cl5 C20 Cl6 110.0(3) . .
Cl7 C20 H20 108.2 . .
Cl5 C20 H20 108.2 . .
Cl6 C20 H20 108.2 . .
Cl3 C19 Cl4 111.4(5) . .
Cl3 C19 Cl2 110.7(5) . .
Cl4 C19 Cl2 109.5(5) . .
Cl3 C19 H19 108.4 . .
Cl4 C19 H19 108.4 . .
Cl2 C19 H19 108.4 . .
Cl9 Cl8 C21 160.0(6) 158_564 .
Cl8 Cl9 C21 145.0(10) 157_465 .
Cl10 C21 Cl9 118.7(10) . .
Cl10 C21 Cl8 104.5(9) . .
Cl9 C21 Cl8 104.0(8) . .
Cl10 C21 H21 109.7 . .
Cl9 C21 H21 109.7 . .
Cl8 C21 H21 109.7 . .

loop_
_geom_bond_atom_site_label_1
_geom_bond_atom_site_label_2
_geom_bond_distance
_geom_bond_site_symmetry_2
Mo1 O2 1.686(3) .
Mo1 O1 1.926(3) .
Mo1 O1 1.948(3) 71_474
Mo1 N1 2.211(4) .
Mo1 N2 2.317(4) .
Mo1 Cl1 2.4761(13) .
Mo1 Mo1 2.5684(8) 71_474
O1 Mo1 1.948(3) 71_474
N2 C14 1.339(6) .
N2 C10 1.349(6) .
C15 C17 1.512(8) .
C15 C16 1.526(8) .
C15 C12 1.532(7) .
C15 C18 1.534(7) .
C14 C13 1.383(7) .
C14 H14 0.9500 .
N1 C1 1.342(6) .
N1 C5 1.360(6) .
C13 C12 1.386(7) .
C13 H13 0.9500 .
C11 C10 1.383(7) .
C11 C12 1.404(7) .
C11 H11 0.9500 .
C10 C5 1.490(7) .
C3 C4 1.396(7) .
C3 C2 1.398(8) .
C3 C6 1.520(8) .
C5 C4 1.395(7) .
C2 C1 1.388(8) .
C2 H2 0.9500 .
C4 H4 0.9500 .
C1 H1 0.9500 .
C17 H17A 0.9800 .
C17 H17B 0.9800 .
C17 H17C 0.9800 .
C16 H16A 0.9800 .
C16 H16B 0.9800 .
C16 H16C 0.9800 .
C18 H18A 0.9800 .
C18 H18B 0.9800 .
C18 H18C 0.9800 .
C7 C6 1.534(10) .
C7 H7A 0.9800 .
C7 H7B 0.9800 .
C7 H7C 0.9800 .
C6 C9 1.533(11) .
C6 C8 1.541(9) .
C9 H9A 0.9800 .
C9 H9B 0.9800 .
C9 H9C 0.9800 .
C8 H8A 0.9800 .
C8 H8B 0.9800 .
C8 H8C 0.9800 .
Cl6 C20 1.757(6) .
Cl5 C20 1.734(7) .
Cl3 C19 1.733(8) .
Cl4 C19 1.745(10) .
Cl7 C20 1.733(6) .
Cl2 C19 1.748(8) .
C20 H20 1.0000 .
C19 H19 1.0000 .
Cl8 Cl9 1.408(9) 158_564
Cl8 C21 1.965(16) .
Cl9 Cl8 1.408(9) 157_465
Cl9 C21 1.606(17) .
Cl10 C21 1.513(18) .
C21 H21 1.0000 .

loop_
_geom_hbond_atom_site_label_D
_geom_hbond_atom_site_label_H
_geom_hbond_atom_site_label_A
_geom_hbond_distance_DH
_geom_hbond_distance_HA
_geom_hbond_distance_DA
_geom_hbond_angle_DHA
_geom_hbond_site_symmetry_A
C14 H14 O1 0.95 2.46 3.007(6) 116.2 .
C11 H11 Cl1 0.95 2.71 3.627(5) 161.5 157_465
C4 H4 Cl1 0.95 2.79 3.741(5) 179.4 157_465
C1 H1 O2 0.95 2.50 3.007(6) 113.6 .
C1 H1 Cl4 0.95 2.91 3.789(6) 155.1 158_564
C20 H20 Cl1 1.00 2.86 3.691(7) 140.5 .
C20 H20 O1 1.00 2.23 3.117(6) 146.5 .
C19 H19 O2 1.00 2.29 3.195(8) 150.6 157_465
C21 H21 Cl1 1.00 2.67 3.572(11) 150.4 157_465

loop_
_geom_torsion_atom_site_label_1
_geom_torsion_atom_site_label_2
_geom_torsion_atom_site_label_3
_geom_torsion_atom_site_label_4
_geom_torsion
_geom_torsion_site_symmetry_1
C10 N2 C14 C13 2.0(7) .
Mo1 N2 C14 C13 174.6(4) .
N2 C14 C13 C12 -1.4(7) .
C14 N2 C10 C11 -1.7(7) .
Mo1 N2 C10 C11 -174.6(4) .
C14 N2 C10 C5 176.1(4) .
Mo1 N2 C10 C5 3.2(5) .
C12 C11 C10 N2 0.8(8) .
C12 C11 C10 C5 -176.8(5) .
C1 N1 C5 C4 3.2(7) .
Mo1 N1 C5 C4 -166.7(4) .
C1 N1 C5 C10 -178.5(4) .
Mo1 N1 C5 C10 11.6(6) .
N2 C10 C5 N1 -9.3(6) .
C11 C10 C5 N1 168.6(5) .
N2 C10 C5 C4 169.0(5) .
C11 C10 C5 C4 -13.2(8) .
C4 C3 C2 C1 2.3(9) .
C6 C3 C2 C1 -176.0(6) .
N1 C5 C4 C3 -1.5(8) .
C10 C5 C4 C3 -179.7(5) .
C2 C3 C4 C5 -1.2(9) .
C6 C3 C4 C5 177.1(6) .
C14 C13 C12 C11 0.4(7) .
C14 C13 C12 C15 179.6(5) .
C10 C11 C12 C13 -0.2(7) .
C10 C11 C12 C15 -179.4(5) .
C17 C15 C12 C13 134.6(5) .
C16 C15 C12 C13 -105.6(6) .
C18 C15 C12 C13 13.6(7) .
C17 C15 C12 C11 -46.2(7) .
C16 C15 C12 C11 73.5(6) .
C18 C15 C12 C11 -167.2(5) .
C5 N1 C1 C2 -2.1(8) .
Mo1 N1 C1 C2 167.8(4) .
C3 C2 C1 N1 -0.7(9) .
C4 C3 C6 C9 60.0(8) .
C2 C3 C6 C9 -121.8(7) .
C4 C3 C6 C7 -58.7(8) .
C2 C3 C6 C7 119.5(7) .
C4 C3 C6 C8 -178.5(7) .
C2 C3 C6 C8 -0.2(11) .
Cl8 Cl9 C21 Cl10 -27.3(19) 157_465
Cl8 Cl9 C21 Cl8 -142.8(12) 157_465
